data_4113160
loop_
_publ_author_name
'Todd C. Harrop'
'Marilyn M. Olmstead'
'Pradip K. Mascharak'

_publ_section_title
;
 Structural Models of the Bimetallic Subunit at the A-Cluster of Acetyl
 Coenzyme A Synthase/CO Dehydrogenase: Binuclear Sulfur-Bridged Ni-Cu and
 Ni-Ni Complexes and Their Reactions with CO
;
_journal_name_full 'Journal of the American Chemical Society'
_journal_page_first 14714
_journal_page_last 14715
_journal_paper_doi 10.1021/ja045284s
_journal_volume 126
_journal_year 2004
_chemical_formula_moiety 'C46 H36 N2 Ni2 O2 P2 S2, C H2 Cl2'
_chemical_formula_sum 'C47 H38 Cl2 N2 Ni2 O2 P2 S2'
_chemical_formula_weight 977.17
_chemical_name_common '[Ni(PhPepS)Ni(dppe)].CH2Cl2'
_chemical_name_systematic
; 
 ? 
;
_space_group_IT_number 14
_symmetry_cell_setting monoclinic
_symmetry_space_group_name_Hall '-P 2yn'
_symmetry_space_group_name_H-M 'P 1 21/n 1'
_atom_sites_solution_hydrogens geom
_atom_sites_solution_primary direct
_atom_sites_solution_secondary difmap
_audit_creation_method SHELXL-97
_cell_angle_alpha 90.00
_cell_angle_beta 90.610(3)
_cell_angle_gamma 90.00
_cell_formula_units_Z 4
_cell_length_a 14.0656(5)
_cell_length_b 17.3249(6)
_cell_length_c 17.5370(6)
_cell_measurement_reflns_used 8180
_cell_measurement_temperature 90(2)
_cell_measurement_theta_max 28.51
_cell_measurement_theta_min 2.19
_cell_volume 4273.3(3)
_computing_cell_refinement 'SAINT (Bruker, 2004)'
_computing_data_collection 'Apex 2 (Bruker, 2004)'
_computing_data_reduction SAINT
_computing_molecular_graphics 'SHELXTL 5.1, XP (Sheldrick, 1994)'
_computing_publication_material SHELXL-97
_computing_structure_refinement 'SHELXL-97 (Sheldrick, 1997)'
_computing_structure_solution 'SHELXS-97 (Sheldrick, 1990)'
_diffrn_ambient_temperature 90(2)
_diffrn_detector_area_resol_mean 8.3
_diffrn_measured_fraction_theta_full 0.999
_diffrn_measured_fraction_theta_max 0.999
_diffrn_measurement_device_type 'Bruker SMART Apex'
_diffrn_measurement_method \w
_diffrn_radiation_monochromator graphite
_diffrn_radiation_source 'fine-focus sealed tube'
_diffrn_radiation_type MoK\a
_diffrn_radiation_wavelength 0.71073
_diffrn_reflns_av_R_equivalents 0.0455
_diffrn_reflns_av_sigmaI/netI 0.0516
_diffrn_reflns_limit_h_max 18
_diffrn_reflns_limit_h_min -18
_diffrn_reflns_limit_k_max 22
_diffrn_reflns_limit_k_min -22
_diffrn_reflns_limit_l_max 22
_diffrn_reflns_limit_l_min -22
_diffrn_reflns_number 47099
_diffrn_reflns_theta_full 27.48
_diffrn_reflns_theta_max 27.48
_diffrn_reflns_theta_min 1.65
_diffrn_standards_number 0
_exptl_absorpt_coefficient_mu 1.221
_exptl_absorpt_correction_T_max 0.867
_exptl_absorpt_correction_T_min 0.838
_exptl_absorpt_correction_type multi-scan
_exptl_absorpt_process_details 'SADABS 2.10 (Sheldrick, 2003)'
_exptl_crystal_colour black
_exptl_crystal_density_diffrn 1.519
_exptl_crystal_description prism
_exptl_crystal_F_000 2008
_exptl_crystal_size_max 0.15
_exptl_crystal_size_mid 0.14
_exptl_crystal_size_min 0.12
_refine_diff_density_max 0.895
_refine_diff_density_min -0.628
_refine_diff_density_rms 0.071
_refine_ls_extinction_method none
_refine_ls_goodness_of_fit_ref 1.001
_refine_ls_hydrogen_treatment constr
_refine_ls_matrix_type full
_refine_ls_number_parameters 532
_refine_ls_number_reflns 9784
_refine_ls_number_restraints 0
_refine_ls_restrained_S_all 1.001
_refine_ls_R_factor_all 0.0461
_refine_ls_R_factor_gt 0.0312
_refine_ls_shift/su_max 0.001
_refine_ls_shift/su_mean 0.000
_refine_ls_structure_factor_coef Fsqd
_refine_ls_weighting_details 'calc w=1/[\s^2^(Fo^2^)+(0.0177P)^2^+4.1330P] where P=(Fo^2^+2Fc^2^)/3'
_refine_ls_weighting_scheme calc
_refine_ls_wR_factor_gt 0.0723
_refine_ls_wR_factor_ref 0.0793
_reflns_number_gt 7882
_reflns_number_total 9784
_reflns_threshold_expression I>2\s(I)
_cod_data_source_file ja045284ssi20040804_032642_2.cif
_cod_data_source_block mn1685
_cod_original_sg_symbol_H-M 'P 21/n'
_cod_database_code 4113160

loop_
_symmetry_equiv_pos_as_xyz
'x, y, z'
'-x+1/2, y+1/2, -z+1/2'
'-x, -y, -z'
'x-1/2, -y-1/2, z-1/2'

loop_
_atom_site_label
_atom_site_type_symbol
_atom_site_fract_x
_atom_site_fract_y
_atom_site_fract_z
_atom_site_U_iso_or_equiv
_atom_site_adp_type
_atom_site_occupancy
_atom_site_symmetry_multiplicity
_atom_site_calc_flag
_atom_site_refinement_flags
Ni1 Ni 0.555038(18) 0.338061(14) 0.116176(14) 0.01258(7) Uani 1 1 d .
Ni2 Ni 0.594128(18) 0.494914(14) 0.147574(14) 0.01140(7) Uani 1 1 d .
S1 S 0.45705(3) 0.42974(3) 0.14241(3) 0.01262(10) Uani 1 1 d .
S2 S 0.60267(3) 0.42610(3) 0.03964(3) 0.01237(10) Uani 1 1 d .
P1 P 0.56717(4) 0.56549(3) 0.24783(3) 0.01277(11) Uani 1 1 d .
P2 P 0.73554(4) 0.54666(3) 0.14795(3) 0.01303(11) Uani 1 1 d .
O1 O 0.49860(11) 0.23641(9) 0.31375(9) 0.0239(3) Uani 1 1 d .
O2 O 0.79785(11) 0.21869(9) 0.08052(9) 0.0230(3) Uani 1 1 d .
N1 N 0.50666(13) 0.26550(10) 0.18635(10) 0.0167(4) Uani 1 1 d .
N2 N 0.64416(13) 0.26161(10) 0.08876(10) 0.0161(4) Uani 1 1 d .
C1 C 0.39126(14) 0.40824(12) 0.22567(11) 0.0155(4) Uani 1 1 d .
C2 C 0.31473(15) 0.45685(13) 0.24045(12) 0.0179(4) Uani 1 1 d .
H2A H 0.3017 0.4988 0.2071 0.021 Uiso 1 1 calc R
C3 C 0.25731(16) 0.44493(14) 0.30324(13) 0.0227(5) Uani 1 1 d .
H3A H 0.2045 0.4778 0.3123 0.027 Uiso 1 1 calc R
C4 C 0.27784(17) 0.38439(14) 0.35281(13) 0.0236(5) Uani 1 1 d .
H4A H 0.2404 0.3765 0.3969 0.028 Uiso 1 1 calc R
C5 C 0.35291(16) 0.33586(13) 0.33755(12) 0.0212(5) Uani 1 1 d .
H5A H 0.3666 0.2951 0.3722 0.025 Uiso 1 1 calc R
C6 C 0.40987(15) 0.34427(12) 0.27303(12) 0.0168(4) Uani 1 1 d .
C7 C 0.47837(15) 0.27919(12) 0.25894(12) 0.0173(4) Uani 1 1 d .
C8 C 0.54174(15) 0.19078(12) 0.16940(12) 0.0183(4) Uani 1 1 d .
C9 C 0.50090(17) 0.12201(13) 0.19538(14) 0.0255(5) Uani 1 1 d .
H9A H 0.4524 0.1236 0.2326 0.031 Uiso 1 1 calc R
C10 C 0.53125(18) 0.05157(14) 0.16675(15) 0.0305(6) Uani 1 1 d .
H10A H 0.5031 0.0050 0.1842 0.037 Uiso 1 1 calc R
C11 C 0.60279(18) 0.04897(13) 0.11265(14) 0.0280(5) Uani 1 1 d .
H11A H 0.6229 0.0007 0.0928 0.034 Uiso 1 1 calc R
C12 C 0.64489(17) 0.11672(13) 0.08764(13) 0.0230(5) Uani 1 1 d .
H12A H 0.6943 0.1148 0.0512 0.028 Uiso 1 1 calc R
C13 C 0.61455(16) 0.18800(12) 0.11617(12) 0.0185(4) Uani 1 1 d .
C14 C 0.73633(15) 0.26843(12) 0.06688(11) 0.0168(4) Uani 1 1 d .
C15 C 0.76553(15) 0.33515(12) 0.01714(11) 0.0153(4) Uani 1 1 d .
C16 C 0.85148(15) 0.32460(13) -0.02119(12) 0.0183(4) Uani 1 1 d .
H16A H 0.8884 0.2800 -0.0101 0.022 Uiso 1 1 calc R
C17 C 0.88471(15) 0.37656(13) -0.07442(12) 0.0199(5) Uani 1 1 d .
H17A H 0.9433 0.3674 -0.0993 0.024 Uiso 1 1 calc R
C18 C 0.83200(15) 0.44219(12) -0.09141(12) 0.0175(4) Uani 1 1 d .
H18A H 0.8538 0.4779 -0.1285 0.021 Uiso 1 1 calc R
C19 C 0.74749(15) 0.45523(12) -0.05396(11) 0.0154(4) Uani 1 1 d .
H19A H 0.7114 0.5002 -0.0654 0.018 Uiso 1 1 calc R
C20 C 0.71449(14) 0.40292(12) 0.00064(11) 0.0139(4) Uani 1 1 d .
C21 C 0.58950(14) 0.51309(12) 0.33563(11) 0.0144(4) Uani 1 1 d .
C22 C 0.59731(15) 0.43281(12) 0.33202(12) 0.0164(4) Uani 1 1 d .
H22A H 0.5911 0.4072 0.2843 0.020 Uiso 1 1 calc R
C23 C 0.61416(16) 0.39008(13) 0.39806(12) 0.0212(5) Uani 1 1 d .
H23A H 0.6186 0.3354 0.3956 0.025 Uiso 1 1 calc R
C24 C 0.62438(16) 0.42759(14) 0.46707(12) 0.0240(5) Uani 1 1 d .
H24A H 0.6357 0.3985 0.5122 0.029 Uiso 1 1 calc R
C25 C 0.61824(16) 0.50771(14) 0.47118(12) 0.0216(5) Uani 1 1 d .
H25A H 0.6259 0.5330 0.5189 0.026 Uiso 1 1 calc R
C26 C 0.60099(15) 0.55068(13) 0.40592(12) 0.0185(4) Uani 1 1 d .
H26A H 0.5970 0.6053 0.4088 0.022 Uiso 1 1 calc R
C27 C 0.45128(15) 0.61039(12) 0.25350(11) 0.0153(4) Uani 1 1 d .
C28 C 0.39433(16) 0.60537(13) 0.31804(12) 0.0187(4) Uani 1 1 d .
H28A H 0.4170 0.5791 0.3622 0.022 Uiso 1 1 calc R
C29 C 0.30468(16) 0.63874(13) 0.31766(13) 0.0207(5) Uani 1 1 d .
H29A H 0.2657 0.6348 0.3614 0.025 Uiso 1 1 calc R
C30 C 0.27162(16) 0.67797(13) 0.25360(13) 0.0232(5) Uani 1 1 d .
H30A H 0.2104 0.7011 0.2538 0.028 Uiso 1 1 calc R
C31 C 0.32799(16) 0.68343(13) 0.18914(13) 0.0233(5) Uani 1 1 d .
H31A H 0.3055 0.7105 0.1454 0.028 Uiso 1 1 calc R
C32 C 0.41711(16) 0.64924(13) 0.18887(12) 0.0198(5) Uani 1 1 d .
H32A H 0.4552 0.6522 0.1446 0.024 Uiso 1 1 calc R
C33 C 0.65372(15) 0.64423(12) 0.24939(12) 0.0158(4) Uani 1 1 d .
H33A H 0.6385 0.6828 0.2094 0.019 Uiso 1 1 calc R
H33B H 0.6544 0.6703 0.2996 0.019 Uiso 1 1 calc R
C34 C 0.74942(15) 0.60584(12) 0.23410(11) 0.0165(4) Uani 1 1 d .
H34A H 0.7685 0.5731 0.2779 0.020 Uiso 1 1 calc R
H34B H 0.7990 0.6455 0.2264 0.020 Uiso 1 1 calc R
C35 C 0.76257(14) 0.61365(12) 0.07175(11) 0.0140(4) Uani 1 1 d .
C36 C 0.69909(15) 0.62716(12) 0.01170(11) 0.0158(4) Uani 1 1 d .
H36A H 0.6382 0.6034 0.0115 0.019 Uiso 1 1 calc R
C37 C 0.72493(16) 0.67546(12) -0.04808(12) 0.0192(4) Uani 1 1 d .
H37A H 0.6818 0.6844 -0.0892 0.023 Uiso 1 1 calc R
C38 C 0.81314(16) 0.71037(12) -0.04775(12) 0.0197(5) Uani 1 1 d .
H38A H 0.8316 0.7415 -0.0897 0.024 Uiso 1 1 calc R
C39 C 0.87515(16) 0.70012(12) 0.01388(13) 0.0196(5) Uani 1 1 d .
H39A H 0.9349 0.7257 0.0148 0.024 Uiso 1 1 calc R
C40 C 0.84974(15) 0.65265(12) 0.07387(12) 0.0176(4) Uani 1 1 d .
H40A H 0.8914 0.6466 0.1164 0.021 Uiso 1 1 calc R
C41 C 0.83076(15) 0.47600(12) 0.15400(11) 0.0160(4) Uani 1 1 d .
C42 C 0.90800(15) 0.47322(12) 0.10532(12) 0.0179(4) Uani 1 1 d .
H42A H 0.9132 0.5097 0.0651 0.022 Uiso 1 1 calc R
C43 C 0.97782(16) 0.41709(13) 0.11538(13) 0.0224(5) Uani 1 1 d .
H43A H 1.0304 0.4153 0.0818 0.027 Uiso 1 1 calc R
C44 C 0.97116(17) 0.36397(14) 0.17388(14) 0.0253(5) Uani 1 1 d .
H44A H 1.0194 0.3261 0.1809 0.030 Uiso 1 1 calc R
C45 C 0.89387(18) 0.36601(14) 0.22241(14) 0.0265(5) Uani 1 1 d .
H45A H 0.8890 0.3293 0.2624 0.032 Uiso 1 1 calc R
C46 C 0.82395(16) 0.42131(13) 0.21268(13) 0.0215(5) Uani 1 1 d .
H46A H 0.7710 0.4223 0.2459 0.026 Uiso 1 1 calc R
C47 C 0.54611(17) 0.82850(16) 0.02003(15) 0.0318(6) Uani 1 1 d .
H47A H 0.5323 0.8712 -0.0159 0.038 Uiso 1 1 calc R
H47B H 0.5416 0.7793 -0.0086 0.038 Uiso 1 1 calc R
Cl1 Cl 0.66212(5) 0.83918(5) 0.05744(5) 0.0489(2) Uani 1 1 d .
Cl2 Cl 0.46176(5) 0.82884(5) 0.09311(4) 0.04754(19) Uani 1 1 d .

loop_
_atom_site_aniso_label
_atom_site_aniso_U_11
_atom_site_aniso_U_22
_atom_site_aniso_U_33
_atom_site_aniso_U_23
_atom_site_aniso_U_13
_atom_site_aniso_U_12
Ni1 0.01537(13) 0.00840(13) 0.01392(13) 0.00040(9) -0.00179(10) 0.00083(10)
Ni2 0.01319(13) 0.00965(13) 0.01136(12) -0.00087(9) -0.00024(9) 0.00003(10)
S1 0.0138(2) 0.0112(2) 0.0128(2) 0.00018(18) -0.00101(18) 0.00020(19)
S2 0.0144(2) 0.0106(2) 0.0121(2) -0.00030(18) -0.00099(18) 0.00211(19)
P1 0.0154(3) 0.0108(2) 0.0120(2) -0.00084(19) -0.00005(19) 0.0001(2)
P2 0.0136(2) 0.0122(3) 0.0133(2) -0.00080(19) -0.00093(19) -0.0003(2)
O1 0.0241(8) 0.0235(9) 0.0239(8) 0.0100(7) -0.0021(7) 0.0000(7)
O2 0.0223(8) 0.0204(8) 0.0262(8) 0.0035(6) -0.0028(7) 0.0101(7)
N1 0.0190(9) 0.0109(9) 0.0201(9) 0.0018(7) -0.0035(7) -0.0013(7)
N2 0.0200(9) 0.0103(9) 0.0178(8) 0.0001(7) -0.0040(7) 0.0024(7)
C1 0.0143(10) 0.0178(11) 0.0144(9) -0.0011(8) -0.0010(8) -0.0044(8)
C2 0.0194(11) 0.0175(11) 0.0167(10) -0.0002(8) -0.0005(8) -0.0026(9)
C3 0.0202(11) 0.0224(12) 0.0257(11) -0.0057(9) 0.0030(9) -0.0015(9)
C4 0.0256(12) 0.0259(12) 0.0195(11) -0.0019(9) 0.0059(9) -0.0095(10)
C5 0.0256(12) 0.0208(12) 0.0174(10) 0.0033(9) -0.0003(9) -0.0090(9)
C6 0.0157(10) 0.0164(11) 0.0181(10) 0.0012(8) -0.0019(8) -0.0049(8)
C7 0.0149(10) 0.0159(11) 0.0210(10) 0.0046(8) -0.0027(8) -0.0059(8)
C8 0.0200(11) 0.0111(10) 0.0236(11) 0.0026(8) -0.0067(9) -0.0013(8)
C9 0.0220(12) 0.0169(12) 0.0374(13) 0.0053(10) -0.0067(10) -0.0039(9)
C10 0.0322(14) 0.0124(11) 0.0464(15) 0.0060(10) -0.0159(12) -0.0053(10)
C11 0.0350(14) 0.0121(11) 0.0364(13) -0.0029(9) -0.0168(11) 0.0043(10)
C12 0.0283(12) 0.0156(11) 0.0250(11) -0.0032(9) -0.0101(9) 0.0054(9)
C13 0.0214(11) 0.0119(10) 0.0220(11) 0.0000(8) -0.0099(9) 0.0012(9)
C14 0.0222(11) 0.0148(10) 0.0132(9) -0.0046(8) -0.0045(8) 0.0040(9)
C15 0.0177(10) 0.0143(10) 0.0137(9) -0.0034(8) -0.0044(8) 0.0027(8)
C16 0.0159(10) 0.0164(11) 0.0224(11) -0.0053(8) -0.0028(8) 0.0049(8)
C17 0.0158(10) 0.0227(12) 0.0212(11) -0.0069(9) 0.0019(8) 0.0030(9)
C18 0.0176(10) 0.0175(11) 0.0172(10) -0.0026(8) -0.0001(8) -0.0016(9)
C19 0.0173(10) 0.0127(10) 0.0161(10) -0.0029(8) -0.0025(8) 0.0005(8)
C20 0.0153(10) 0.0138(10) 0.0127(9) -0.0040(7) -0.0020(8) 0.0020(8)
C21 0.0131(10) 0.0159(10) 0.0143(9) 0.0002(8) -0.0010(8) -0.0019(8)
C22 0.0157(10) 0.0182(11) 0.0152(10) -0.0002(8) -0.0011(8) -0.0017(8)
C23 0.0214(11) 0.0176(11) 0.0244(11) 0.0044(9) 0.0004(9) 0.0023(9)
C24 0.0222(11) 0.0327(14) 0.0172(10) 0.0083(9) -0.0008(9) 0.0030(10)
C25 0.0189(11) 0.0326(13) 0.0132(10) -0.0027(9) 0.0004(8) -0.0037(10)
C26 0.0164(10) 0.0218(11) 0.0173(10) -0.0013(9) 0.0016(8) -0.0034(9)
C27 0.0169(10) 0.0128(10) 0.0162(10) -0.0047(8) 0.0000(8) 0.0006(8)
C28 0.0228(11) 0.0170(11) 0.0162(10) -0.0034(8) -0.0004(9) -0.0001(9)
C29 0.0206(11) 0.0190(11) 0.0227(11) -0.0080(9) 0.0030(9) -0.0002(9)
C30 0.0178(11) 0.0189(12) 0.0328(13) -0.0073(9) -0.0016(9) 0.0026(9)
C31 0.0250(12) 0.0180(11) 0.0269(12) 0.0003(9) -0.0052(9) 0.0051(9)
C32 0.0235(11) 0.0185(11) 0.0176(10) -0.0020(8) 0.0011(9) 0.0011(9)
C33 0.0186(10) 0.0134(10) 0.0155(9) -0.0024(8) -0.0001(8) -0.0017(8)
C34 0.0170(10) 0.0181(11) 0.0143(10) -0.0018(8) -0.0007(8) -0.0017(8)
C35 0.0160(10) 0.0108(10) 0.0153(9) -0.0038(8) 0.0018(8) 0.0006(8)
C36 0.0169(10) 0.0116(10) 0.0189(10) -0.0038(8) -0.0010(8) -0.0018(8)
C37 0.0271(12) 0.0121(10) 0.0184(10) -0.0004(8) -0.0029(9) 0.0019(9)
C38 0.0283(12) 0.0110(10) 0.0199(11) 0.0009(8) 0.0041(9) -0.0005(9)
C39 0.0194(11) 0.0113(10) 0.0283(12) -0.0007(9) 0.0050(9) -0.0015(9)
C40 0.0164(10) 0.0150(11) 0.0213(10) -0.0035(8) -0.0010(8) -0.0003(8)
C41 0.0170(10) 0.0139(10) 0.0170(10) -0.0032(8) -0.0039(8) -0.0010(8)
C42 0.0198(11) 0.0149(10) 0.0191(10) -0.0033(8) -0.0007(8) -0.0019(9)
C43 0.0188(11) 0.0191(12) 0.0292(12) -0.0071(9) 0.0002(9) 0.0028(9)
C44 0.0239(12) 0.0170(11) 0.0348(13) -0.0052(10) -0.0092(10) 0.0056(10)
C45 0.0325(13) 0.0185(12) 0.0285(12) 0.0035(9) -0.0044(10) 0.0013(10)
C46 0.0214(11) 0.0196(12) 0.0234(11) 0.0017(9) 0.0005(9) -0.0009(9)
C47 0.0217(12) 0.0358(15) 0.0378(14) -0.0043(11) -0.0052(11) -0.0021(11)
Cl1 0.0213(3) 0.0490(5) 0.0762(5) -0.0380(4) -0.0135(3) 0.0098(3)
Cl2 0.0343(4) 0.0713(6) 0.0370(4) 0.0113(4) -0.0005(3) -0.0115(4)

loop_
_atom_type_symbol
_atom_type_description
_atom_type_scat_dispersion_real
_atom_type_scat_dispersion_imag
_atom_type_scat_source
C C 0.0033 0.0016 'International Tables Vol C Tables 4.2.6.8 and 6.1.1.4'
H H 0.0000 0.0000 'International Tables Vol C Tables 4.2.6.8 and 6.1.1.4'
N N 0.0061 0.0033 'International Tables Vol C Tables 4.2.6.8 and 6.1.1.4'
O O 0.0106 0.0060 'International Tables Vol C Tables 4.2.6.8 and 6.1.1.4'
P P 0.1023 0.0942 'International Tables Vol C Tables 4.2.6.8 and 6.1.1.4'
S S 0.1246 0.1234 'International Tables Vol C Tables 4.2.6.8 and 6.1.1.4'
Ni Ni 0.3393 1.1124 'International Tables Vol C Tables 4.2.6.8 and 6.1.1.4'
Cl Cl 0.1484 0.1585 'International Tables Vol C Tables 4.2.6.8 and 6.1.1.4'

loop_
_geom_angle_atom_site_label_1
_geom_angle_atom_site_label_2
_geom_angle_atom_site_label_3
_geom_angle
N2 Ni1 N1 86.79(8)
N2 Ni1 S2 97.29(5)
N1 Ni1 S2 175.92(6)
N2 Ni1 S1 176.58(6)
N1 Ni1 S1 96.64(6)
S2 Ni1 S1 79.29(2)
N2 Ni1 Ni2 126.55(6)
N1 Ni1 Ni2 125.67(5)
S2 Ni1 Ni2 51.412(15)
S1 Ni1 Ni2 51.198(15)
P1 Ni2 P2 86.18(2)
P1 Ni2 S1 99.13(2)
P2 Ni2 S1 173.53(2)
P1 Ni2 S2 172.59(2)
P2 Ni2 S2 99.44(2)
S1 Ni2 S2 75.585(19)
P1 Ni2 Ni1 131.452(18)
P2 Ni2 Ni1 124.842(18)
S1 Ni2 Ni1 48.725(14)
S2 Ni2 Ni1 48.387(14)
C1 S1 Ni1 111.15(7)
C1 S1 Ni2 121.95(7)
Ni1 S1 Ni2 80.077(19)
C20 S2 Ni1 111.46(7)
C20 S2 Ni2 120.23(7)
Ni1 S2 Ni2 80.201(18)
C27 P1 C21 108.46(9)
C27 P1 C33 106.16(10)
C21 P1 C33 104.58(10)
C27 P1 Ni2 116.76(7)
C21 P1 Ni2 112.00(7)
C33 P1 Ni2 108.02(7)
C35 P2 C41 108.30(9)
C35 P2 C34 103.17(9)
C41 P2 C34 104.87(10)
C35 P2 Ni2 117.33(7)
C41 P2 Ni2 113.25(7)
C34 P2 Ni2 108.74(7)
C7 N1 C8 117.51(17)
C7 N1 Ni1 127.22(14)
C8 N1 Ni1 110.00(13)
C14 N2 C13 117.07(17)
C14 N2 Ni1 130.34(14)
C13 N2 Ni1 110.12(14)
C2 C1 C6 120.35(19)
C2 C1 S1 115.88(16)
C6 C1 S1 123.69(16)
C3 C2 C1 121.0(2)
C3 C2 H2A 119.5
C1 C2 H2A 119.5
C2 C3 C4 119.3(2)
C2 C3 H3A 120.3
C4 C3 H3A 120.3
C5 C4 C3 119.5(2)
C5 C4 H4A 120.2
C3 C4 H4A 120.2
C4 C5 C6 122.6(2)
C4 C5 H5A 118.7
C6 C5 H5A 118.7
C5 C6 C1 117.0(2)
C5 C6 C7 115.29(19)
C1 C6 C7 127.46(18)
O1 C7 N1 123.6(2)
O1 C7 C6 117.44(19)
N1 C7 C6 118.61(18)
C13 C8 C9 119.7(2)
C13 C8 N1 115.58(18)
C9 C8 N1 124.3(2)
C10 C9 C8 120.1(2)
C10 C9 H9A 120.0
C8 C9 H9A 120.0
C9 C10 C11 120.2(2)
C9 C10 H10A 119.9
C11 C10 H10A 119.9
C12 C11 C10 120.1(2)
C12 C11 H11A 119.9
C10 C11 H11A 119.9
C11 C12 C13 120.0(2)
C11 C12 H12A 120.0
C13 C12 H12A 120.0
C8 C13 C12 119.9(2)
C8 C13 N2 114.46(18)
C12 C13 N2 125.2(2)
O2 C14 N2 123.3(2)
O2 C14 C15 116.72(19)
N2 C14 C15 119.73(18)
C16 C15 C20 116.87(19)
C16 C15 C14 114.78(18)
C20 C15 C14 128.18(19)
C17 C16 C15 122.6(2)
C17 C16 H16A 118.7
C15 C16 H16A 118.7
C16 C17 C18 119.7(2)
C16 C17 H17A 120.2
C18 C17 H17A 120.2
C19 C18 C17 119.5(2)
C19 C18 H18A 120.3
C17 C18 H18A 120.3
C18 C19 C20 120.8(2)
C18 C19 H19A 119.6
C20 C19 H19A 119.6
C19 C20 C15 120.60(19)
C19 C20 S2 114.84(15)
C15 C20 S2 124.40(16)
C22 C21 C26 119.61(19)
C22 C21 P1 118.25(15)
C26 C21 P1 122.12(16)
C23 C22 C21 120.3(2)
C23 C22 H22A 119.9
C21 C22 H22A 119.9
C24 C23 C22 119.6(2)
C24 C23 H23A 120.2
C22 C23 H23A 120.2
C23 C24 C25 120.6(2)
C23 C24 H24A 119.7
C25 C24 H24A 119.7
C26 C25 C24 120.2(2)
C26 C25 H25A 119.9
C24 C25 H25A 119.9
C25 C26 C21 119.6(2)
C25 C26 H26A 120.2
C21 C26 H26A 120.2
C28 C27 C32 119.44(19)
C28 C27 P1 122.86(16)
C32 C27 P1 117.65(15)
C29 C28 C27 120.0(2)
C29 C28 H28A 120.0
C27 C28 H28A 120.0
C28 C29 C30 120.3(2)
C28 C29 H29A 119.9
C30 C29 H29A 119.9
C29 C30 C31 120.1(2)
C29 C30 H30A 119.9
C31 C30 H30A 119.9
C32 C31 C30 119.8(2)
C32 C31 H31A 120.1
C30 C31 H31A 120.1
C31 C32 C27 120.4(2)
C31 C32 H32A 119.8
C27 C32 H32A 119.8
C34 C33 P1 105.09(14)
C34 C33 H33A 110.7
P1 C33 H33A 110.7
C34 C33 H33B 110.7
P1 C33 H33B 110.7
H33A C33 H33B 108.8
C33 C34 P2 107.55(14)
C33 C34 H34A 110.2
P2 C34 H34A 110.2
C33 C34 H34B 110.2
P2 C34 H34B 110.2
H34A C34 H34B 108.5
C36 C35 C40 119.54(19)
C36 C35 P2 121.79(16)
C40 C35 P2 118.67(16)
C35 C36 C37 120.0(2)
C35 C36 H36A 120.0
C37 C36 H36A 120.0
C38 C37 C36 120.1(2)
C38 C37 H37A 119.9
C36 C37 H37A 119.9
C37 C38 C39 120.2(2)
C37 C38 H38A 119.9
C39 C38 H38A 119.9
C40 C39 C38 120.0(2)
C40 C39 H39A 120.0
C38 C39 H39A 120.0
C39 C40 C35 120.0(2)
C39 C40 H40A 120.0
C35 C40 H40A 120.0
C42 C41 C46 119.2(2)
C42 C41 P2 124.62(16)
C46 C41 P2 116.22(16)
C43 C42 C41 120.1(2)
C43 C42 H42A 120.0
C41 C42 H42A 120.0
C42 C43 C44 120.4(2)
C42 C43 H43A 119.8
C44 C43 H43A 119.8
C43 C44 C45 119.9(2)
C43 C44 H44A 120.1
C45 C44 H44A 120.1
C46 C45 C44 120.2(2)
C46 C45 H45A 119.9
C44 C45 H45A 119.9
C45 C46 C41 120.3(2)
C45 C46 H46A 119.8
C41 C46 H46A 119.8
Cl2 C47 Cl1 110.99(15)
Cl2 C47 H47A 109.4
Cl1 C47 H47A 109.4
Cl2 C47 H47B 109.4
Cl1 C47 H47B 109.4
H47A C47 H47B 108.0

loop_
_geom_bond_atom_site_label_1
_geom_bond_atom_site_label_2
_geom_bond_distance
Ni1 N2 1.8895(17)
Ni1 N1 1.8909(17)
Ni1 S2 2.1438(5)
Ni1 S1 2.1558(5)
Ni1 Ni2 2.8255(4)
Ni2 P1 2.1781(6)
Ni2 P2 2.1816(6)
Ni2 S1 2.2354(6)
Ni2 S2 2.2413(5)
S1 C1 1.776(2)
S2 C20 1.768(2)
P1 C27 1.810(2)
P1 C21 1.812(2)
P1 C33 1.829(2)
P2 C35 1.813(2)
P2 C41 1.817(2)
P2 C34 1.835(2)
O1 C7 1.244(3)
O2 C14 1.243(3)
N1 C7 1.359(3)
N1 C8 1.418(3)
N2 C14 1.361(3)
N2 C13 1.426(3)
C1 C2 1.393(3)
C1 C6 1.408(3)
C2 C3 1.388(3)
C2 H2A 0.9500
C3 C4 1.391(3)
C3 H3A 0.9500
C4 C5 1.378(3)
C4 H4A 0.9500
C5 C6 1.401(3)
C5 H5A 0.9500
C6 C7 1.505(3)
C8 C13 1.394(3)
C8 C9 1.401(3)
C9 C10 1.388(3)
C9 H9A 0.9500
C10 C11 1.391(4)
C10 H10A 0.9500
C11 C12 1.388(3)
C11 H11A 0.9500
C12 C13 1.401(3)
C12 H12A 0.9500
C14 C15 1.508(3)
C15 C16 1.401(3)
C15 C20 1.405(3)
C16 C17 1.382(3)
C16 H16A 0.9500
C17 C18 1.388(3)
C17 H17A 0.9500
C18 C19 1.383(3)
C18 H18A 0.9500
C19 C20 1.401(3)
C19 H19A 0.9500
C21 C22 1.397(3)
C21 C26 1.402(3)
C22 C23 1.393(3)
C22 H22A 0.9500
C23 C24 1.380(3)
C23 H23A 0.9500
C24 C25 1.393(3)
C24 H24A 0.9500
C25 C26 1.385(3)
C25 H25A 0.9500
C26 H26A 0.9500
C27 C28 1.396(3)
C27 C32 1.399(3)
C28 C29 1.387(3)
C28 H28A 0.9500
C29 C30 1.389(3)
C29 H29A 0.9500
C30 C31 1.391(3)
C30 H30A 0.9500
C31 C32 1.386(3)
C31 H31A 0.9500
C32 H32A 0.9500
C33 C34 1.528(3)
C33 H33A 0.9900
C33 H33B 0.9900
C34 H34A 0.9900
C34 H34B 0.9900
C35 C36 1.393(3)
C35 C40 1.400(3)
C36 C37 1.393(3)
C36 H36A 0.9500
C37 C38 1.380(3)
C37 H37A 0.9500
C38 C39 1.393(3)
C38 H38A 0.9500
C39 C40 1.385(3)
C39 H39A 0.9500
C40 H40A 0.9500
C41 C42 1.390(3)
C41 C46 1.403(3)
C42 C43 1.392(3)
C42 H42A 0.9500
C43 C44 1.382(3)
C43 H43A 0.9500
C44 C45 1.388(3)
C44 H44A 0.9500
C45 C46 1.382(3)
C45 H45A 0.9500
C46 H46A 0.9500
C47 Cl2 1.756(3)
C47 Cl1 1.762(3)
C47 H47A 0.9900
C47 H47B 0.9900
